data_7111414
loop_
_publ_author_name
'Boer&#xFFFD;, Ren&#xFFFD; T.'
'Cole, Marcus L.'
'Junk, Peter C.'
'Masuda, Jason D.'
'Wolmersh&#xFFFD;user, Gotthelf'

_publ_section_title
;
 An N,P-disubstituted-2-aminophosphaalkene and lithium and potassium
 complexes of the deprotonated ?phosphaamidinate? anion
;
_journal_issue 22
_journal_name_full 'Chemical Communications'
_journal_page_first 2564
_journal_page_last 2565
_journal_paper_doi 10.1039/b408994d
_journal_year 2004
_chemical_formula_moiety 'C40 H57 K N O2 P'
_chemical_formula_sum 'C40 H57 K N O2 P'
_chemical_formula_weight 653.94
_chemical_melting_point 340
_chemical_name_common ((K(N,P-Dipamidine)(THF))n).nTHF
_space_group_IT_number 15
_symmetry_cell_setting monoclinic
_symmetry_Int_Tables_number 15
_symmetry_space_group_name_Hall '-C 2yc'
_symmetry_space_group_name_H-M 'C 1 2/c 1'
_atom_sites_solution_hydrogens geom
_atom_sites_solution_primary direct
_atom_sites_solution_secondary difmap
_audit_creation_method SHELXL-97
_cell_angle_alpha 90.00
_cell_angle_beta 131.306(2)
_cell_angle_gamma 90.00
_cell_formula_units_Z 8
_cell_length_a 35.6979(5)
_cell_length_b 12.2579(4)
_cell_length_c 24.1180(5)
_cell_measurement_temperature 223(2)
_cell_volume 7927.8(4)
_computing_cell_refinement DENZO-SMN
_computing_data_collection 'Nonius Collect'
_computing_data_reduction X-Seed
_computing_molecular_graphics 'X-Seed / POV-Ray'
_computing_publication_material 'Microsoft Office 2000'
_computing_structure_refinement 'SHELXL-97 (Sheldrick, 1997)'
_computing_structure_solution 'SHELXS-97 (Sheldrick, 1990)'
_diffrn_ambient_temperature 223(2)
_diffrn_measured_fraction_theta_full 0.988
_diffrn_measured_fraction_theta_max 0.988
_diffrn_measurement_device_type 'Nonius Kappa CCD'
_diffrn_measurement_method 'psi and omega scans'
_diffrn_radiation_monochromator graphite
_diffrn_radiation_probe x-ray
_diffrn_radiation_type MoK\a
_diffrn_radiation_wavelength 0.71073
_diffrn_reflns_av_R_equivalents 0.2154
_diffrn_reflns_av_sigmaI/netI 0.2164
_diffrn_reflns_limit_h_max 41
_diffrn_reflns_limit_h_min -46
_diffrn_reflns_limit_k_max 15
_diffrn_reflns_limit_k_min -16
_diffrn_reflns_limit_l_max 31
_diffrn_reflns_limit_l_min -29
_diffrn_reflns_number 43531
_diffrn_reflns_theta_full 27.85
_diffrn_reflns_theta_max 27.85
_diffrn_reflns_theta_min 2.82
_diffrn_source 'fine-focus sealed tube'
_exptl_absorpt_coefficient_mu 0.206
_exptl_absorpt_correction_T_max 0.9898
_exptl_absorpt_correction_T_min 0.9600
_exptl_absorpt_correction_type empirical
_exptl_absorpt_process_details 'performed as part of the DENZO-SMN package'
_exptl_crystal_colour yellow
_exptl_crystal_density_diffrn 1.096
_exptl_crystal_density_method 'not measured'
_exptl_crystal_description 'fine needle'
_exptl_crystal_F_000 2832
_exptl_crystal_size_max 0.20
_exptl_crystal_size_mid 0.10
_exptl_crystal_size_min 0.05
_refine_diff_density_max 0.273
_refine_diff_density_min -0.298
_refine_diff_density_rms 0.045
_refine_ls_extinction_method none
_refine_ls_goodness_of_fit_ref 0.975
_refine_ls_hydrogen_treatment mixed
_refine_ls_matrix_type full
_refine_ls_number_parameters 418
_refine_ls_number_reflns 9321
_refine_ls_number_restraints 0
_refine_ls_restrained_S_all 0.975
_refine_ls_R_factor_all 0.2776
_refine_ls_R_factor_gt 0.0892
_refine_ls_shift/su_max 0.000
_refine_ls_shift/su_mean 0.000
_refine_ls_structure_factor_coef Fsqd
_refine_ls_weighting_details 'calc w=1/[\s^2^(Fo^2^)+(0.0833P)^2^+0.0000P] where P=(Fo^2^+2Fc^2^)/3'
_refine_ls_weighting_scheme calc
_refine_ls_wR_factor_gt 0.1638
_refine_ls_wR_factor_ref 0.2221
_reflns_number_gt 3166
_reflns_number_total 9321
_reflns_threshold_expression >2sigma(I)
_cod_data_source_file b408994dsup1.cif
_cod_data_source_block Cmpd_Cmpd#4
_cod_original_cell_volume 7927.8(3)
_cod_original_sg_symbol_H-M C2/c
_cod_database_code 7111414

loop_
_symmetry_equiv_pos_as_xyz
'x, y, z'
'-x, y, -z+1/2'
'x+1/2, y+1/2, z'
'-x+1/2, y+1/2, -z+1/2'
'-x, -y, -z'
'x, -y, z-1/2'
'-x+1/2, -y+1/2, -z'
'x+1/2, -y+1/2, z-1/2'

loop_
_atom_site_label
_atom_site_type_symbol
_atom_site_fract_x
_atom_site_fract_y
_atom_site_fract_z
_atom_site_U_iso_or_equiv
_atom_site_adp_type
_atom_site_occupancy
_atom_site_symmetry_multiplicity
_atom_site_calc_flag
_atom_site_refinement_flags
K1 K 0.0000 0.80058(11) 0.2500 0.0685(5) Uani 1 2 d S
K2 K 0.0000 0.5000 0.0000 0.0774(5) Uani 1 2 d S
P1 P 0.07764(4) 0.63970(10) 0.14708(6) 0.0540(3) Uani 1 1 d .
O1 O 0.0476(2) 0.9838(4) 0.2548(5) 0.167(2) Uani 1 1 d .
O2 O 0.2661(6) 1.1099(14) 0.3756(9) 0.359(7) Uani 1 1 d .
N1 N 0.01448(11) 0.6552(2) 0.17366(17) 0.0446(8) Uani 1 1 d .
C1 C 0.06080(14) 0.6636(3) 0.2004(2) 0.0420(9) Uani 1 1 d .
C2 C 0.09678(14) 0.6956(3) 0.2804(2) 0.0450(10) Uani 1 1 d .
C3 C 0.09356(14) 0.6464(3) 0.3294(2) 0.0522(10) Uani 1 1 d .
H3 H 0.0691 0.5929 0.3118 0.063 Uiso 1 1 calc R
C4 C 0.12575(16) 0.6749(4) 0.4035(3) 0.0675(13) Uani 1 1 d .
H4 H 0.1231 0.6396 0.4353 0.081 Uiso 1 1 calc R
C5 C 0.16161(16) 0.7541(4) 0.4311(3) 0.0699(13) Uani 1 1 d .
C6 C 0.19683(18) 0.7870(5) 0.5121(3) 0.109(2) Uani 1 1 d .
H6A H 0.1889 0.7456 0.5375 0.163 Uiso 1 1 calc R
H6B H 0.1931 0.8643 0.5160 0.163 Uiso 1 1 calc R
H6C H 0.2310 0.7722 0.5345 0.163 Uiso 1 1 calc R
C7 C 0.16531(16) 0.8027(4) 0.3833(3) 0.0708(13) Uani 1 1 d .
H7 H 0.1897 0.8565 0.4011 0.085 Uiso 1 1 calc R
C8 C 0.13357(16) 0.7733(3) 0.3090(3) 0.0600(12) Uani 1 1 d .
H8 H 0.1372 0.8069 0.2777 0.072 Uiso 1 1 calc R
C9 C -0.02385(13) 0.6198(3) 0.0995(2) 0.0445(10) Uani 1 1 d .
C10 C -0.04762(16) 0.6954(4) 0.0403(3) 0.0590(12) Uani 1 1 d .
C11 C -0.03146(18) 0.8125(4) 0.0537(3) 0.0804(15) Uani 1 1 d .
H11 H 0.0006 0.8188 0.1051 0.097 Uiso 1 1 calc R
C12 C -0.0233(2) 0.8522(5) 0.0022(3) 0.119(2) Uani 1 1 d .
H12A H 0.0033 0.8102 0.0111 0.178 Uiso 1 1 calc R
H12B H -0.0142 0.9288 0.0115 0.178 Uiso 1 1 calc R
H12C H -0.0537 0.8427 -0.0487 0.178 Uiso 1 1 calc R
C13 C -0.0698(2) 0.8858(4) 0.0460(3) 0.108(2) Uani 1 1 d .
H13A H -0.1007 0.8865 -0.0051 0.163 Uiso 1 1 calc R
H13B H -0.0568 0.9594 0.0614 0.163 Uiso 1 1 calc R
H13C H -0.0760 0.8574 0.0768 0.163 Uiso 1 1 calc R
C14 C -0.08826(17) 0.6594(5) -0.0308(3) 0.0742(14) Uani 1 1 d .
H14 H -0.1043 0.7088 -0.0703 0.089 Uiso 1 1 calc R
C15 C -0.10536(16) 0.5538(5) -0.0445(2) 0.0734(14) Uani 1 1 d .
H15 H -0.1325 0.5311 -0.0929 0.088 Uiso 1 1 calc R
C16 C -0.08223(15) 0.4820(4) 0.0134(2) 0.0607(12) Uani 1 1 d .
H16 H -0.0940 0.4099 0.0043 0.073 Uiso 1 1 calc R
C17 C -0.04180(14) 0.5135(3) 0.0854(2) 0.0465(10) Uani 1 1 d .
C18 C -0.01749(16) 0.4311(3) 0.1473(2) 0.0592(12) Uani 1 1 d .
H18 H 0.0013 0.4724 0.1941 0.071 Uiso 1 1 calc R
C19 C 0.0199(2) 0.3607(5) 0.1524(3) 0.1052(19) Uani 1 1 d .
H19A H 0.0023 0.3143 0.1091 0.158 Uiso 1 1 calc R
H19B H 0.0382 0.3156 0.1963 0.158 Uiso 1 1 calc R
H19C H 0.0430 0.4072 0.1550 0.158 Uiso 1 1 calc R
C20 C -0.05454(18) 0.3584(4) 0.1415(3) 0.0780(14) Uani 1 1 d .
H20A H -0.0793 0.4034 0.1356 0.117 Uiso 1 1 calc R
H20B H -0.0370 0.3149 0.1859 0.117 Uiso 1 1 calc R
H20C H -0.0709 0.3106 0.0991 0.117 Uiso 1 1 calc R
C21 C 0.14575(14) 0.6553(3) 0.2083(2) 0.0501(10) Uani 1 1 d .
C22 C 0.17975(16) 0.5773(4) 0.2615(2) 0.0550(11) Uani 1 1 d .
C23 C 0.16265(17) 0.4796(4) 0.2776(2) 0.0654(12) Uani 1 1 d .
H23 H 0.1269 0.4907 0.2514 0.079 Uiso 1 1 calc R
C24 C 0.1665(2) 0.3755(4) 0.2480(3) 0.1016(18) Uani 1 1 d .
H24A H 0.1463 0.3818 0.1950 0.152 Uiso 1 1 calc R
H24B H 0.1548 0.3146 0.2586 0.152 Uiso 1 1 calc R
H24C H 0.2010 0.3633 0.2713 0.152 Uiso 1 1 calc R
C25 C 0.1901(2) 0.4667(5) 0.3598(3) 0.0993(18) Uani 1 1 d .
H25A H 0.2253 0.4545 0.3872 0.149 Uiso 1 1 calc R
H25B H 0.1765 0.4050 0.3665 0.149 Uiso 1 1 calc R
H25C H 0.1860 0.5325 0.3776 0.149 Uiso 1 1 calc R
C26 C 0.23055(17) 0.5894(4) 0.3007(2) 0.0733(14) Uani 1 1 d .
H26 H 0.2530 0.5364 0.3357 0.088 Uiso 1 1 calc R
C27 C 0.24846(19) 0.6772(5) 0.2893(3) 0.0871(17) Uani 1 1 d .
H27 H 0.2828 0.6837 0.3160 0.104 Uiso 1 1 calc R
C28 C 0.21615(19) 0.7554(4) 0.2387(3) 0.0770(14) Uani 1 1 d .
H28 H 0.2288 0.8158 0.2315 0.092 Uiso 1 1 calc R
C29 C 0.16506(16) 0.7471(4) 0.1979(3) 0.0632(12) Uani 1 1 d .
C30 C 0.13167(18) 0.8388(4) 0.1447(3) 0.0799(15) Uani 1 1 d .
H30 H 0.1008 0.8361 0.1371 0.096 Uiso 1 1 calc R
C31 C 0.1165(3) 0.8207(5) 0.0707(3) 0.132(2) Uani 1 1 d .
H31A H 0.1457 0.8245 0.0756 0.198 Uiso 1 1 calc R
H31B H 0.0928 0.8766 0.0366 0.198 Uiso 1 1 calc R
H31C H 0.1011 0.7495 0.0521 0.198 Uiso 1 1 calc R
C32 C 0.1533(2) 0.9514(5) 0.1732(4) 0.117(2) Uani 1 1 d .
H32A H 0.1636 0.9612 0.2215 0.176 Uiso 1 1 calc R
H32B H 0.1284 1.0056 0.1394 0.176 Uiso 1 1 calc R
H32C H 0.1820 0.9599 0.1771 0.176 Uiso 1 1 calc R
C33 C 0.0573(3) 1.0194(6) 0.2088(5) 0.158(3) Uani 1 1 d .
H33A H 0.0297 1.0641 0.1678 0.190 Uiso 1 1 calc R
H33B H 0.0620 0.9569 0.1886 0.190 Uiso 1 1 calc R
C34 C 0.1037(3) 1.0847(6) 0.2585(5) 0.154(3) Uani 1 1 d .
H34A H 0.1329 1.0402 0.2775 0.184 Uiso 1 1 calc R
H34B H 0.1025 1.1476 0.2323 0.184 Uiso 1 1 calc R
C35 C 0.1061(3) 1.1201(6) 0.3182(6) 0.162(3) Uani 1 1 d .
H35A H 0.0947 1.1957 0.3104 0.194 Uiso 1 1 calc R
H35B H 0.1405 1.1158 0.3655 0.194 Uiso 1 1 calc R
C36 C 0.0739(5) 1.0476(8) 0.3186(8) 0.249(7) Uani 1 1 d .
H36A H 0.0938 1.0011 0.3626 0.299 Uiso 1 1 calc R
H36B H 0.0507 1.0902 0.3187 0.299 Uiso 1 1 calc R
C37 C 0.2819(6) 1.1809(11) 0.4442(14) 0.351(13) Uani 1 1 d .
H37A H 0.3160 1.2095 0.4766 0.422 Uiso 1 1 calc R
H37B H 0.2577 1.2366 0.4318 0.422 Uiso 1 1 calc R
C38 C 0.2759(8) 1.068(2) 0.4680(7) 0.368(12) Uani 1 1 d .
H38A H 0.2913 1.0062 0.4637 0.441 Uiso 1 1 calc R
H38B H 0.2836 1.0682 0.5152 0.441 Uiso 1 1 calc R
C39 C 0.2343(6) 1.084(3) 0.4163(16) 0.409(16) Uani 1 1 d .
H39A H 0.2257 1.1586 0.3968 0.491 Uiso 1 1 calc R
H39B H 0.2094 1.0502 0.4164 0.491 Uiso 1 1 calc R
C40 C 0.2571(6) 1.0096(9) 0.3928(7) 0.242(6) Uani 1 1 d .
H40A H 0.2872 0.9697 0.4333 0.291 Uiso 1 1 calc R
H40B H 0.2332 0.9624 0.3503 0.291 Uiso 1 1 calc R

loop_
_atom_site_aniso_label
_atom_site_aniso_U_11
_atom_site_aniso_U_22
_atom_site_aniso_U_33
_atom_site_aniso_U_23
_atom_site_aniso_U_13
_atom_site_aniso_U_12
K1 0.0722(10) 0.0473(9) 0.1024(12) 0.000 0.0646(10) 0.000
K2 0.0562(10) 0.1230(14) 0.0583(9) -0.0131(9) 0.0400(9) -0.0152(9)
P1 0.0427(7) 0.0682(8) 0.0531(7) 0.0067(6) 0.0325(6) -0.0009(6)
O1 0.178(5) 0.074(3) 0.356(9) -0.008(4) 0.221(6) -0.014(3)
O2 0.55(2) 0.289(14) 0.453(19) 0.098(13) 0.422(19) 0.033(14)
N1 0.036(2) 0.042(2) 0.051(2) 0.0053(16) 0.0270(19) -0.0026(16)
C1 0.036(2) 0.033(2) 0.051(3) 0.0098(19) 0.026(2) 0.0033(18)
C2 0.037(2) 0.039(2) 0.059(3) 0.001(2) 0.032(2) 0.002(2)
C3 0.039(2) 0.058(3) 0.053(3) -0.002(2) 0.028(2) -0.006(2)
C4 0.051(3) 0.092(4) 0.059(3) -0.006(3) 0.036(3) -0.003(3)
C5 0.036(3) 0.098(4) 0.068(3) -0.023(3) 0.031(3) -0.008(3)
C6 0.063(4) 0.168(6) 0.071(4) -0.054(4) 0.034(3) -0.027(4)
C7 0.045(3) 0.075(3) 0.087(4) -0.029(3) 0.041(3) -0.020(2)
C8 0.056(3) 0.055(3) 0.085(4) -0.013(3) 0.053(3) -0.010(2)
C9 0.031(2) 0.055(3) 0.050(3) 0.011(2) 0.028(2) 0.003(2)
C10 0.044(3) 0.069(3) 0.059(3) 0.024(3) 0.031(3) 0.004(2)
C11 0.063(3) 0.068(4) 0.094(4) 0.036(3) 0.045(3) 0.009(3)
C12 0.103(5) 0.114(5) 0.143(5) 0.068(4) 0.083(4) 0.006(4)
C13 0.099(5) 0.069(4) 0.143(5) 0.043(4) 0.074(4) 0.021(3)
C14 0.050(3) 0.095(4) 0.064(3) 0.034(3) 0.032(3) 0.008(3)
C15 0.043(3) 0.117(5) 0.043(3) 0.013(3) 0.021(2) -0.007(3)
C16 0.048(3) 0.079(3) 0.047(3) -0.004(2) 0.028(3) -0.018(2)
C17 0.041(2) 0.056(3) 0.043(2) 0.003(2) 0.027(2) -0.006(2)
C18 0.065(3) 0.050(3) 0.050(3) 0.004(2) 0.033(3) -0.009(2)
C19 0.097(4) 0.097(4) 0.120(5) 0.047(4) 0.071(4) 0.029(4)
C20 0.089(4) 0.077(4) 0.074(3) 0.003(3) 0.056(3) -0.024(3)
C21 0.049(3) 0.057(3) 0.056(3) 0.003(2) 0.040(2) 0.001(2)
C22 0.047(3) 0.070(3) 0.051(3) 0.008(2) 0.034(2) 0.011(2)
C23 0.058(3) 0.072(3) 0.063(3) 0.016(3) 0.038(3) 0.010(2)
C24 0.132(5) 0.089(4) 0.081(4) -0.005(3) 0.069(4) -0.014(4)
C25 0.123(5) 0.109(5) 0.087(4) 0.022(3) 0.078(4) 0.021(4)
C26 0.052(3) 0.102(4) 0.064(3) 0.012(3) 0.038(3) 0.015(3)
C27 0.047(3) 0.126(5) 0.092(4) 0.010(4) 0.048(3) 0.000(3)
C28 0.059(4) 0.088(4) 0.096(4) 0.008(3) 0.057(3) -0.006(3)
C29 0.047(3) 0.074(3) 0.075(3) 0.008(3) 0.043(3) 0.000(2)
C30 0.061(3) 0.080(4) 0.091(4) 0.017(3) 0.047(3) -0.010(3)
C31 0.170(7) 0.107(5) 0.096(5) 0.030(4) 0.077(5) 0.025(5)
C32 0.118(5) 0.079(4) 0.158(6) 0.008(4) 0.092(5) -0.007(4)
C33 0.127(7) 0.104(6) 0.257(10) -0.001(6) 0.132(7) -0.018(5)
C34 0.161(7) 0.080(5) 0.289(11) -0.029(6) 0.178(8) -0.031(5)
C35 0.156(7) 0.113(6) 0.273(11) -0.020(6) 0.166(8) -0.004(5)
C36 0.401(18) 0.115(8) 0.46(2) -0.102(10) 0.384(18) -0.091(10)
C37 0.238(16) 0.158(12) 0.47(3) -0.149(16) 0.157(19) -0.064(11)
C38 0.39(3) 0.58(4) 0.105(9) 0.070(16) 0.153(14) 0.10(3)
C39 0.188(15) 0.57(4) 0.56(4) 0.13(3) 0.29(2) 0.05(2)
C40 0.286(17) 0.153(11) 0.195(12) -0.022(8) 0.119(12) -0.060(11)

loop_
_atom_type_symbol
_atom_type_description
_atom_type_scat_dispersion_real
_atom_type_scat_dispersion_imag
_atom_type_scat_source
C C 0.0033 0.0016 'International Tables Vol C Tables 4.2.6.8 and 6.1.1.4'
H H 0.0000 0.0000 'International Tables Vol C Tables 4.2.6.8 and 6.1.1.4'
N N 0.0061 0.0033 'International Tables Vol C Tables 4.2.6.8 and 6.1.1.4'
O O 0.0106 0.0060 'International Tables Vol C Tables 4.2.6.8 and 6.1.1.4'
P P 0.1023 0.0942 'International Tables Vol C Tables 4.2.6.8 and 6.1.1.4'
K K 0.2009 0.2494 'International Tables Vol C Tables 4.2.6.8 and 6.1.1.4'

loop_
_geom_angle_atom_site_label_1
_geom_angle_atom_site_label_2
_geom_angle_atom_site_label_3
_geom_angle
_geom_angle_site_symmetry_1
_geom_angle_site_symmetry_3
O1 K1 O1 71.7(2) . 2
O1 K1 N1 99.59(15) . .
O1 K1 N1 148.07(19) 2 .
O1 K1 N1 148.07(19) . 2
O1 K1 N1 99.59(15) 2 2
N1 K1 N1 102.42(12) . 2
O1 K1 C3 152.24(17) . 2
O1 K1 C3 94.94(12) 2 2
N1 K1 C3 78.68(10) . 2
N1 K1 C3 56.33(10) 2 2
O1 K1 C3 94.94(12) . .
O1 K1 C3 152.24(17) 2 .
N1 K1 C3 56.33(10) . .
N1 K1 C3 78.68(10) 2 .
C3 K1 C3 106.38(15) 2 .
O1 K1 C2 77.47(11) . .
O1 K1 C2 148.45(12) 2 .
N1 K1 C2 44.36(9) . .
N1 K1 C2 102.93(9) 2 .
C3 K1 C2 115.91(11) 2 .
C3 K1 C2 24.96(9) . .
O1 K1 C2 148.45(12) . 2
O1 K1 C2 77.47(11) 2 2
N1 K1 C2 102.93(9) . 2
N1 K1 C2 44.36(9) 2 2
C3 K1 C2 24.96(9) 2 2
C3 K1 C2 115.91(11) . 2
C2 K1 C2 133.84(14) . 2
O1 K1 C1 84.41(13) . .
O1 K1 C1 150.53(16) 2 .
N1 K1 C1 20.74(8) . .
N1 K1 C1 109.73(9) 2 .
C3 K1 C1 98.70(10) 2 .
C3 K1 C1 43.70(9) . .
C2 K1 C1 25.19(9) . .
C2 K1 C1 122.07(9) 2 .
O1 K1 C1 150.53(16) . 2
O1 K1 C1 84.41(13) 2 2
N1 K1 C1 109.73(9) . 2
N1 K1 C1 20.74(8) 2 2
C3 K1 C1 43.70(9) 2 2
C3 K1 C1 98.70(10) . 2
C2 K1 C1 122.07(9) . 2
C2 K1 C1 25.19(9) 2 2
C1 K1 C1 123.02(12) . 2
C16 K2 C16 180.00(12) 5_565 .
C16 K2 P1 96.14(8) 5_565 5_565
C16 K2 P1 83.86(8) . 5_565
C16 K2 P1 83.86(8) 5_565 .
C16 K2 P1 96.14(8) . .
P1 K2 P1 180.00(4) 5_565 .
C16 K2 C15 24.80(10) 5_565 5_565
C16 K2 C15 155.20(10) . 5_565
P1 K2 C15 103.08(10) 5_565 5_565
P1 K2 C15 76.92(10) . 5_565
C16 K2 C15 155.20(10) 5_565 .
C16 K2 C15 24.80(10) . .
P1 K2 C15 76.92(10) 5_565 .
P1 K2 C15 103.07(10) . .
C15 K2 C15 180.00(15) 5_565 .
C16 K2 C17 25.01(9) 5_565 5_565
C16 K2 C17 154.99(9) . 5_565
P1 K2 C17 72.17(7) 5_565 5_565
P1 K2 C17 107.83(7) . 5_565
C15 K2 C17 43.77(10) 5_565 5_565
C15 K2 C17 136.23(10) . 5_565
C16 K2 C17 154.99(9) 5_565 .
C16 K2 C17 25.01(9) . .
P1 K2 C17 107.83(7) 5_565 .
P1 K2 C17 72.17(7) . .
C15 K2 C17 136.23(10) 5_565 .
C15 K2 C17 43.77(10) . .
C17 K2 C17 180.00(17) 5_565 .
C16 K2 C14 42.53(11) 5_565 5_565
C16 K2 C14 137.47(11) . 5_565
P1 K2 C14 86.16(10) 5_565 5_565
P1 K2 C14 93.84(10) . 5_565
C15 K2 C14 24.06(11) 5_565 5_565
C15 K2 C14 155.94(11) . 5_565
C17 K2 C14 49.60(10) 5_565 5_565
C17 K2 C14 130.40(10) . 5_565
C16 K2 C14 137.47(11) 5_565 .
C16 K2 C14 42.53(11) . .
P1 K2 C14 93.84(10) 5_565 .
P1 K2 C14 86.16(10) . .
C15 K2 C14 155.94(11) 5_565 .
C15 K2 C14 24.06(11) . .
C17 K2 C14 130.40(10) 5_565 .
C17 K2 C14 49.60(10) . .
C14 K2 C14 180.00(14) 5_565 .
C16 K2 C9 43.10(10) 5_565 5_565
C16 K2 C9 136.90(10) . 5_565
P1 K2 C9 54.36(7) 5_565 5_565
P1 K2 C9 125.64(7) . 5_565
C15 K2 C9 50.22(11) 5_565 5_565
C15 K2 C9 129.78(11) . 5_565
C17 K2 C9 24.20(9) 5_565 5_565
C17 K2 C9 155.80(9) . 5_565
C14 K2 C9 42.25(10) 5_565 5_565
C14 K2 C9 137.75(10) . 5_565
C16 K2 C9 136.90(10) 5_565 .
C16 K2 C9 43.10(10) . .
P1 K2 C9 125.64(7) 5_565 .
P1 K2 C9 54.36(7) . .
C15 K2 C9 129.78(11) 5_565 .
C15 K2 C9 50.22(11) . .
C17 K2 C9 155.80(9) 5_565 .
C17 K2 C9 24.20(9) . .
C14 K2 C9 137.75(10) 5_565 .
C14 K2 C9 42.25(10) . .
C9 K2 C9 180.00(15) 5_565 .
C1 P1 C21 107.59(17) . .
C1 P1 K2 115.75(13) . .
C21 P1 K2 131.66(12) . .
C36 O1 C33 110.7(6) . .
C36 O1 K1 116.5(6) . .
C33 O1 K1 132.0(5) . .
C40 O2 C37 99.5(11) . .
C1 N1 C9 119.5(3) . .
C1 N1 K1 109.8(2) . .
C9 N1 K1 124.7(2) . .
N1 C1 C2 112.4(3) . .
N1 C1 P1 123.2(3) . .
C2 C1 P1 124.4(3) . .
N1 C1 K1 49.51(19) . .
C2 C1 K1 68.61(18) . .
P1 C1 K1 155.35(17) . .
C8 C2 C3 117.2(4) . .
C8 C2 C1 123.0(3) . .
C3 C2 C1 119.7(3) . .
C8 C2 K1 110.8(2) . .
C3 C2 K1 72.3(2) . .
C1 C2 K1 86.2(2) . .
C4 C3 C2 121.3(4) . .
C4 C3 K1 106.0(3) . .
C2 C3 K1 82.7(2) . .
C5 C4 C3 121.0(4) . .
C4 C5 C7 118.1(4) . .
C4 C5 C6 121.5(5) . .
C7 C5 C6 120.3(5) . .
C5 C7 C8 121.2(4) . .
C2 C8 C7 121.1(4) . .
C17 C9 C10 119.4(4) . .
C17 C9 N1 119.9(3) . .
C10 C9 N1 120.3(4) . .
C17 C9 K2 73.1(2) . .
C10 C9 K2 80.3(2) . .
N1 C9 K2 122.8(2) . .
C14 C10 C9 118.4(4) . .
C14 C10 C11 120.4(4) . .
C9 C10 C11 121.2(4) . .
C14 C10 K2 74.9(3) . .
C9 C10 K2 75.6(2) . .
C11 C10 K2 122.5(3) . .
C10 C11 C12 112.5(5) . .
C10 C11 C13 110.3(4) . .
C12 C11 C13 110.3(4) . .
C15 C14 C10 121.9(4) . .
C15 C14 K2 73.0(3) . .
C10 C14 K2 81.4(3) . .
C16 C15 C14 119.0(4) . .
C16 C15 K2 75.2(2) . .
C14 C15 K2 83.0(3) . .
C15 C16 C17 121.5(4) . .
C15 C16 K2 80.0(2) . .
C17 C16 K2 80.8(2) . .
C16 C17 C9 119.8(4) . .
C16 C17 C18 119.5(4) . .
C9 C17 C18 120.8(4) . .
C16 C17 K2 74.2(2) . .
C9 C17 K2 82.7(2) . .
C18 C17 K2 112.8(2) . .
C17 C18 C20 113.7(4) . .
C17 C18 C19 111.0(3) . .
C20 C18 C19 109.7(4) . .
C22 C21 C29 118.1(4) . .
C22 C21 P1 123.3(3) . .
C29 C21 P1 118.5(3) . .
C26 C22 C21 120.0(4) . .
C26 C22 C23 118.5(4) . .
C21 C22 C23 121.5(4) . .
C22 C23 C24 111.6(4) . .
C22 C23 C25 113.1(4) . .
C24 C23 C25 110.1(4) . .
C27 C26 C22 121.2(5) . .
C26 C27 C28 119.9(4) . .
C27 C28 C29 121.2(5) . .
C28 C29 C21 119.6(4) . .
C28 C29 C30 118.3(4) . .
C21 C29 C30 122.1(4) . .
C31 C30 C32 110.6(4) . .
C31 C30 C29 111.1(4) . .
C32 C30 C29 114.3(5) . .
O1 C33 C34 104.5(7) . .
C35 C34 C33 105.4(6) . .
C34 C35 C36 107.1(8) . .
O1 C36 C35 107.0(8) . .
C38 C37 O2 81.8(9) . .
C39 C38 C37 81(2) . .
C38 C39 C40 71.7(16) . .
O2 C40 C39 82.5(13) . .

loop_
_geom_bond_atom_site_label_1
_geom_bond_atom_site_label_2
_geom_bond_distance
_geom_bond_site_symmetry_2
K1 O1 2.772(5) .
K1 O1 2.772(5) 2
K1 N1 2.844(3) .
K1 N1 2.844(3) 2
K1 C3 3.154(4) 2
K1 C3 3.154(4) .
K1 C2 3.284(3) .
K1 C2 3.284(3) 2
K1 C1 3.519(4) .
K1 C1 3.519(4) 2
K2 C16 3.166(4) 5_565
K2 C16 3.166(4) .
K2 P1 3.1965(12) 5_565
K2 P1 3.1965(12) .
K2 C15 3.225(4) 5_565
K2 C15 3.225(4) .
K2 C17 3.248(3) 5_565
K2 C17 3.248(3) .
K2 C14 3.348(5) 5_565
K2 C14 3.348(5) .
K2 C9 3.368(4) 5_565
K2 C9 3.368(4) .
P1 C1 1.767(4) .
P1 C21 1.841(4) .
O1 C36 1.397(11) .
O1 C33 1.432(8) .
O2 C40 1.399(13) .
O2 C37 1.606(19) .
N1 C1 1.324(4) .
N1 C9 1.424(5) .
C1 C2 1.501(5) .
C2 C8 1.383(5) .
C2 C3 1.397(5) .
C3 C4 1.387(6) .
C4 C5 1.379(6) .
C5 C7 1.379(6) .
C5 C6 1.523(6) .
C7 C8 1.394(6) .
C9 C17 1.392(5) .
C9 C10 1.420(5) .
C10 C14 1.398(6) .
C10 C11 1.501(6) .
C11 C12 1.531(6) .
C11 C13 1.542(7) .
C14 C15 1.375(6) .
C15 C16 1.374(6) .
C16 C17 1.391(5) .
C17 C18 1.514(5) .
C18 C20 1.522(5) .
C18 C19 1.525(6) .
C21 C22 1.406(5) .
C21 C29 1.427(5) .
C22 C26 1.393(6) .
C22 C23 1.508(6) .
C23 C24 1.514(6) .
C23 C25 1.531(6) .
C26 C27 1.369(6) .
C27 C28 1.372(6) .
C28 C29 1.391(6) .
C29 C30 1.520(6) .
C30 C31 1.501(7) .
C30 C32 1.508(7) .
C33 C34 1.484(9) .
C34 C35 1.452(9) .
C35 C36 1.461(10) .
C37 C38 1.56(2) .
C38 C39 1.16(2) .
C39 C40 1.56(2) .
